data_4062303
loop_
_publ_author_name
'Muldoon, John'
'Brown, Seth N.'

_publ_section_title
;
 Unsymmetrically Bridging Aryls of Iridium
;
_journal_issue 22
_journal_name_full Organometallics
_journal_page_first 4480
_journal_page_last 4489
_journal_paper_doi 10.1021/om0304816
_journal_volume 22
_journal_year 2003
_chemical_formula_moiety BrIr(CO)2(mu,sigma,pi-C6H2Me3)Ir(cod)
_chemical_formula_sum 'C19 H23 Br Ir2 O2'
_chemical_formula_weight 747.68
_chemical_name_common bromodicarbonyliridium(I)(mu,sigma,pi-2,4,6-trimethylphenyl)(1,5-cyclooctadien
_space_group_IT_number 61
_symmetry_cell_setting orthorhombic
_symmetry_space_group_name_Hall '-P 2ac 2ab'
_symmetry_space_group_name_H-M 'P b c a'
_cell_angle_alpha 90.00
_cell_angle_beta 90.00
_cell_angle_gamma 90.00
_cell_formula_units_Z 8
_cell_length_a 14.1633(11)
_cell_length_b 14.7640(11)
_cell_length_c 18.7081(14)
_cell_measurement_temperature 293(2)
_cell_volume 3912.0(5)
_diffrn_ambient_temperature 293(2)
_exptl_crystal_density_diffrn 2.539
_refine_ls_R_factor_obs 0.0366
_refine_ls_wR_factor_obs 0.0886
_cod_database_code 4062303

loop_
_symmetry_equiv_pos_as_xyz
'x, y, z'
'-x+1/2, -y, z+1/2'
'-x, y+1/2, -z+1/2'
'x+1/2, -y+1/2, -z'
'-x, -y, -z'
'x-1/2, y, -z-1/2'
'x, -y-1/2, z-1/2'
'-x-1/2, y-1/2, z'

loop_
_atom_site_aniso_label
_atom_site_aniso_U_11
_atom_site_aniso_U_22
_atom_site_aniso_U_33
_atom_site_aniso_U_23
_atom_site_aniso_U_13
_atom_site_aniso_U_12
Ir1 0.0297(2) 0.01568(13) 0.01809(14) 0.00325(8) -0.00250(10) 0.00122(9)
Ir2 0.02283(14) 0.01576(13) 0.01162(13) 0.00060(8) 0.00019(9) -0.00064(8)
Br 0.0338(4) 0.0281(3) 0.0318(4) 0.0075(3) 0.0076(3) 0.0053(3)
O1 0.058(4) 0.044(3) 0.027(3) -0.001(2) 0.006(3) 0.007(3)
O2 0.075(5) 0.066(4) 0.044(4) 0.018(3) -0.010(4) 0.034(4)
C1 0.022(3) 0.016(3) 0.015(3) 0.002(2) 0.005(2) 0.002(2)
C2 0.019(3) 0.016(3) 0.017(3) 0.000(2) 0.001(2) -0.001(2)
C3 0.023(3) 0.019(3) 0.021(3) 0.003(2) 0.000(3) 0.002(2)
C4 0.027(3) 0.030(3) 0.015(3) 0.004(2) 0.010(3) 0.006(3)
C5 0.028(3) 0.027(3) 0.014(3) -0.006(2) -0.001(3) -0.001(3)
C6 0.026(3) 0.014(2) 0.015(3) -0.003(2) 0.002(2) 0.000(2)
C7 0.036(4) 0.020(3) 0.030(4) 0.006(3) -0.009(3) -0.008(3)
C8 0.040(4) 0.044(4) 0.020(3) 0.012(3) -0.007(3) 0.005(3)
C9 0.042(4) 0.014(3) 0.028(4) -0.004(2) -0.004(3) -0.005(3)
C11 0.031(4) 0.026(3) 0.028(3) -0.005(3) 0.008(3) -0.008(3)
C12 0.035(4) 0.024(3) 0.026(4) 0.007(3) 0.007(3) -0.003(3)
C13 0.039(4) 0.032(3) 0.022(3) -0.002(3) 0.010(3) -0.003(3)
C14 0.051(5) 0.028(3) 0.019(3) -0.003(3) 0.005(3) 0.008(3)
C15 0.033(3) 0.016(3) 0.023(3) -0.004(2) 0.007(3) 0.001(3)
C16 0.028(3) 0.030(3) 0.024(3) 0.005(3) 0.004(3) 0.007(3)
C17 0.034(4) 0.043(4) 0.039(4) -0.002(3) -0.005(4) 0.008(3)
C18 0.024(4) 0.056(5) 0.041(5) -0.011(4) 0.003(3) -0.011(4)
C31 0.036(4) 0.024(3) 0.025(3) 0.002(3) -0.003(3) 0.006(3)
C32 0.049(5) 0.032(3) 0.027(4) 0.005(3) 0.001(4) 0.013(3)

loop_
_atom_site_label
_atom_site_type_symbol
_atom_site_fract_x
_atom_site_fract_y
_atom_site_fract_z
_atom_site_U_iso_or_equiv
_atom_site_thermal_displace_type
_atom_site_occupancy
_atom_site_calc_flag
_atom_site_refinement_flags
_atom_site_disorder_group
Ir1 Ir 0.22583(2) 0.958111(15) 0.068050(13) 0.02117(9) Uani 1 d . .
Ir2 Ir 0.45905(2) 0.826859(15) 0.155544(12) 0.01674(8) Uani 1 d . .
Br Br 0.11922(5) 0.99935(4) 0.16882(4) 0.0312(2) Uani 1 d . .
O1 O 0.3535(4) 0.8996(4) -0.0484(3) 0.0434(13) Uani 1 d . .
O2 O 0.1007(5) 1.0561(4) -0.0379(4) 0.062(2) Uani 1 d . .
C1 C 0.3046(4) 0.8900(4) 0.1456(3) 0.0178(12) Uani 1 d . .
C2 C 0.2987(4) 0.7951(4) 0.1551(3) 0.0176(12) Uani 1 d . .
C3 C 0.3471(4) 0.7520(4) 0.2132(3) 0.0209(12) Uani 1 d . .
H3 H 0.3465(4) 0.6891(4) 0.2156(3) 0.021 Uiso 1 calc R .
C4 C 0.3962(5) 0.8006(4) 0.2675(3) 0.0237(13) Uani 1 d . .
C5 C 0.4039(3) 0.8948(3) 0.2575(2) 0.0231(13) Uani 1 d . .
H5 H 0.4355(3) 0.9297(3) 0.2913(2) 0.023 Uiso 1 calc R .
C6 C 0.3639(3) 0.9374(3) 0.1962(2) 0.0184(12) Uani 1 d R .
C7 C 0.2442(5) 0.7371(4) 0.1051(4) 0.0286(15) Uani 1 d . .
H7A H 0.1790(7) 0.7367(24) 0.1191(14) 0.029 Uiso 1 calc R .
H7B H 0.2686(20) 0.6765(8) 0.1066(18) 0.029 Uiso 1 calc R .
H7C H 0.2498(26) 0.7607(18) 0.0575(5) 0.029 Uiso 1 calc R .
C8 C 0.4374(6) 0.7545(5) 0.3314(4) 0.035(2) Uani 1 d . .
H8A H 0.4566(30) 0.6943(12) 0.3187(7) 0.035 Uiso 1 calc R .
H8B H 0.3909(11) 0.7515(27) 0.3687(9) 0.035 Uiso 1 calc R .
H8C H 0.4912(20) 0.7880(18) 0.3480(15) 0.035 Uiso 1 calc R .
C9 C 0.3807(5) 1.0390(4) 0.1883(4) 0.0279(15) Uani 1 d . .
H9A H 0.3307(16) 1.0715(4) 0.2115(19) 0.028 Uiso 1 calc R .
H9B H 0.3820(30) 1.0546(6) 0.1385(4) 0.028 Uiso 1 calc R .
H9C H 0.4400(14) 1.0547(6) 0.2098(20) 0.028 Uiso 1 calc R .
C11 C 0.5824(5) 0.9089(5) 0.1393(4) 0.0282(14) Uani 1 d . .
H11 H 0.5588(5) 0.9490(5) 0.1732(4) 0.028 Uiso 1 calc R .
C12 C 0.5313(5) 0.8990(5) 0.0743(4) 0.0284(15) Uani 1 d . .
H12 H 0.4736(5) 0.9284(5) 0.0696(4) 0.028 Uiso 1 calc R .
C13 C 0.5675(6) 0.8425(5) 0.0127(4) 0.031(2) Uani 1 d . .
H13A H 0.6359(6) 0.8404(5) 0.0144(4) 0.031 Uiso 1 calc R .
H13B H 0.5492(6) 0.8706(5) -0.0320(4) 0.031 Uiso 1 calc R .
C14 C 0.5278(6) 0.7448(5) 0.0157(4) 0.033(2) Uani 1 d . .
H14A H 0.4718(6) 0.7411(5) -0.0139(4) 0.033 Uiso 1 calc R .
H14B H 0.5744(6) 0.7033(5) -0.0036(4) 0.033 Uiso 1 calc R .
C15 C 0.5034(5) 0.7163(4) 0.0904(3) 0.0238(13) Uani 1 d . .
H15 H 0.4436(5) 0.6922(4) 0.0982(3) 0.024 Uiso 1 calc R .
C16 C 0.5648(5) 0.7235(5) 0.1498(4) 0.0274(14) Uani 1 d . .
H16 H 0.5424(5) 0.7069(5) 0.1946(4) 0.027 Uiso 1 calc R .
C17 C 0.6649(5) 0.7569(5) 0.1435(5) 0.039(2) Uani 1 d . .
H17A H 0.6885(5) 0.7435(5) 0.0960(5) 0.039 Uiso 1 calc R .
H17B H 0.7042(5) 0.7249(5) 0.1776(5) 0.039 Uiso 1 calc R .
C18 C 0.6728(5) 0.8585(6) 0.1571(4) 0.041(2) Uani 1 d . .
H18A H 0.6883(5) 0.8685(6) 0.2069(4) 0.041 Uiso 1 calc R .
H18B H 0.7239(5) 0.8828(6) 0.1284(4) 0.041 Uiso 1 calc R .
C31 C 0.3068(5) 0.9224(4) -0.0042(4) 0.0282(14) Uani 1 d . .
C32 C 0.1468(6) 1.0206(5) 0.0027(4) 0.036(2) Uani 1 d . .

loop_
_geom_bond_atom_site_label_1
_geom_bond_atom_site_label_2
_geom_bond_distance
_geom_bond_site_symmetry_2
_geom_bond_publ_flag
Ir1 C31 1.849(7) . y
Ir1 C32 1.897(7) . y
Ir1 C1 2.088(6) . y
Ir1 Br 2.4909(8) . ?
Ir2 C12 2.119(6) . y
Ir2 C15 2.132(6) . y
Ir2 C16 2.141(7) . y
Ir2 C11 2.147(7) . y
Ir2 C3 2.213(6) . y
Ir2 C6 2.248(4) . y
Ir2 C5 2.292(4) . y
Ir2 C4 2.309(6) . y
Ir2 C2 2.319(6) . y
Ir2 C1 2.385(6) . y
O1 C31 1.112(8) . ?
O2 C32 1.130(9) . ?
C1 C2 1.414(8) . ?
C1 C6 1.446(7) . ?
C2 C3 1.435(8) . ?
C2 C7 1.484(9) . ?
C3 C4 1.424(9) . ?
C4 C5 1.408(7) . ?
C4 C8 1.495(9) . ?
C5 C6 1.43 . ?
C6 C9 1.526(7) . ?
C11 C12 1.421(10) . ?
C11 C18 1.518(11) . ?
C12 C13 1.512(9) . ?
C13 C14 1.550(9) . ?
C14 C15 1.498(9) . ?
C15 C16 1.416(10) . ?
C16 C17 1.505(10) . ?
C17 C18 1.525(11) . ?
